data_7113391
loop_
_publ_author_name
'Rodrigues, Cristina Wippert'
'Limberg, Christian'
'Pritzkow, Hans'

_publ_section_title
;
 A (H2O)4/crown ether network spanned between organometallic complex metal
 fragments.
;
_journal_issue 23
_journal_name_full 'Chemical communications (Cambridge, England)'
_journal_page_first 2734
_journal_page_last 2735
_journal_paper_doi 10.1039/b407475k
_journal_year 2004
_chemical_formula_moiety 'C23 H29 Mo N2 O2, C12 H24 O6, C F3 O3 S, 2( H2 O)'
_chemical_formula_sum 'C36 H57 F3 Mo N2 O13 S'
_chemical_formula_weight 910.84
_chemical_name_systematic
;
?
;
_space_group_IT_number 2
_symmetry_cell_setting triclinic
_symmetry_space_group_name_Hall '-P 1'
_symmetry_space_group_name_H-M 'P -1'
_atom_sites_solution_hydrogens difmap
_atom_sites_solution_primary direct
_atom_sites_solution_secondary difmap
_audit_creation_method SHELXL-97
_cell_angle_alpha 104.8170(10)
_cell_angle_beta 100.7200(10)
_cell_angle_gamma 106.7510(10)
_cell_formula_units_Z 2
_cell_length_a 10.3645(5)
_cell_length_b 13.1170(6)
_cell_length_c 17.6983(9)
_cell_measurement_temperature 103(2)
_cell_volume 2137.94(18)
_computing_cell_refinement 'Bruker SAINT'
_computing_data_collection 'Bruker SMART'
_computing_data_reduction 'Bruker SAINT'
_computing_molecular_graphics 'Bruker SHELXTL'
_computing_publication_material 'SHELXL-97 (Sheldrick, 1997)'
_computing_structure_refinement 'SHELXL-97 (Sheldrick, 1997)'
_computing_structure_solution 'SHELXS-97 (Sheldrick, 1990)'
_diffrn_ambient_temperature 103(2)
_diffrn_measured_fraction_theta_full 0.986
_diffrn_measured_fraction_theta_max 0.986
_diffrn_measurement_device_type 'CCD area detector'
_diffrn_measurement_method \w-scans
_diffrn_radiation_monochromator graphite
_diffrn_radiation_source 'fine-focus sealed tube'
_diffrn_radiation_type MoK\a
_diffrn_radiation_wavelength 0.71073
_diffrn_reflns_av_R_equivalents 0.0298
_diffrn_reflns_av_sigmaI/netI 0.0266
_diffrn_reflns_limit_h_max 15
_diffrn_reflns_limit_h_min -15
_diffrn_reflns_limit_k_max 18
_diffrn_reflns_limit_k_min -19
_diffrn_reflns_limit_l_max 26
_diffrn_reflns_limit_l_min 0
_diffrn_reflns_number 47879
_diffrn_reflns_theta_full 32.01
_diffrn_reflns_theta_max 32.01
_diffrn_reflns_theta_min 1.72
_exptl_absorpt_coefficient_mu 0.430
_exptl_absorpt_correction_T_max 1.000
_exptl_absorpt_correction_T_min 0.855
_exptl_absorpt_correction_type multi-scan
_exptl_absorpt_process_details SADABS
_exptl_crystal_colour red
_exptl_crystal_density_diffrn 1.415
_exptl_crystal_density_method 'not measured'
_exptl_crystal_description prism
_exptl_crystal_F_000 952
_exptl_crystal_size_max 0.35
_exptl_crystal_size_mid 0.22
_exptl_crystal_size_min 0.20
_refine_diff_density_max 3.368
_refine_diff_density_min -1.648
_refine_diff_density_rms 0.086
_refine_ls_extinction_method none
_refine_ls_goodness_of_fit_ref 1.078
_refine_ls_hydrogen_treatment refall
_refine_ls_matrix_type full
_refine_ls_number_parameters 733
_refine_ls_number_reflns 14659
_refine_ls_number_restraints 0
_refine_ls_restrained_S_all 1.078
_refine_ls_R_factor_all 0.0471
_refine_ls_R_factor_gt 0.0384
_refine_ls_shift/su_max 0.002
_refine_ls_shift/su_mean 0.000
_refine_ls_structure_factor_coef Fsqd
_refine_ls_weighting_details 'calc w=1/[\s^2^(Fo^2^)+(0.0420P)^2^+2.2103P] where P=(Fo^2^+2Fc^2^)/3'
_refine_ls_weighting_scheme calc
_refine_ls_wR_factor_gt 0.0939
_refine_ls_wR_factor_ref 0.1018
_reflns_number_gt 12737
_reflns_number_total 14659
_reflns_threshold_expression >2sigma(I)
_cod_data_source_file b407475k.txt
_cod_data_source_block 2
_cod_depositor_comments
;
The following automatic conversions were performed:

'_symmetry_cell_setting' value 'Triclinic' changed to 'triclinic'
according to
/usr/data/users/saulius/automatic-downloads/retrospective/RSC/lib/dictionaries/cif_core.dic
dictionary named 'cif_core.dic' version 2.4.2 from 2011-04-26.

Automatic conversion script
Id: cif_fix_values 2281 2013-09-26 08:29:07Z andrius 
;
_cod_original_cell_volume 2137.93(18)
_cod_original_sg_symbol_H-M P-1
_cod_database_code 7113391

loop_
_symmetry_equiv_pos_as_xyz
'x, y, z'
'-x, -y, -z'

loop_
_atom_site_label
_atom_site_type_symbol
_atom_site_fract_x
_atom_site_fract_y
_atom_site_fract_z
_atom_site_U_iso_or_equiv
_atom_site_adp_type
_atom_site_occupancy
_atom_site_symmetry_multiplicity
_atom_site_calc_flag
Mo1 Mo 0.501607(14) 0.650749(12) 0.718003(8) 0.01772(4) Uani 1 1 d
S1 S 0.61751(4) 0.20191(3) 0.84064(3) 0.01974(8) Uani 1 1 d
F1 F 0.67806(14) 0.39326(10) 0.80879(8) 0.0352(3) Uani 1 1 d
F2 F 0.82712(15) 0.31047(14) 0.79418(11) 0.0486(4) Uani 1 1 d
F3 F 0.6275(2) 0.24669(14) 0.70462(8) 0.0570(5) Uani 1 1 d
O1 O 0.78765(16) 0.68462(17) 0.83439(10) 0.0414(4) Uani 1 1 d
O2 O 0.5758(2) 0.44917(16) 0.62345(11) 0.0446(4) Uani 1 1 d
O3 O 0.28065(13) 0.59594(12) 0.64414(8) 0.0227(2) Uani 1 1 d
O4 O 0.64317(17) 0.10022(12) 0.80604(10) 0.0348(3) Uani 1 1 d
O5 O 0.47137(15) 0.19061(13) 0.82122(11) 0.0357(3) Uani 1 1 d
O6 O 0.69766(18) 0.26606(12) 0.92366(9) 0.0346(3) Uani 1 1 d
O7 O 0.06354(13) 0.35848(10) 0.37444(7) 0.0208(2) Uani 1 1 d
O8 O 0.03068(13) 0.31839(10) 0.52788(7) 0.0198(2) Uani 1 1 d
O9 O 0.04406(12) 0.48007(10) 0.67327(7) 0.0197(2) Uani 1 1 d
O10 O 0.04220(14) 0.02847(12) 0.63541(8) 0.0260(3) Uani 1 1 d
O11 O -0.18789(14) 0.09267(11) 0.58669(8) 0.0251(3) Uani 1 1 d
O12 O -0.22921(14) 0.07722(11) 0.41917(8) 0.0266(3) Uani 1 1 d
O13 O 0.17319(14) 0.57787(12) 0.49350(8) 0.0223(2) Uani 1 1 d
N1 N 0.42006(14) 0.76440(11) 0.80078(8) 0.0173(2) Uani 1 1 d
N2 N 0.39981(13) 0.55559(11) 0.79052(8) 0.0153(2) Uani 1 1 d
C1 C 0.42400(19) 0.86793(14) 0.80029(11) 0.0227(3) Uani 1 1 d
C2 C 0.35783(18) 0.92866(14) 0.84440(11) 0.0213(3) Uani 1 1 d
C3 C 0.28336(17) 0.88412(13) 0.89368(9) 0.0171(3) Uani 1 1 d
C4 C 0.28262(17) 0.77838(13) 0.89611(9) 0.0168(3) Uani 1 1 d
C5 C 0.34914(15) 0.72067(12) 0.84867(9) 0.0147(2) Uani 1 1 d
C6 C 0.34265(15) 0.60531(12) 0.84542(9) 0.0145(2) Uani 1 1 d
C7 C 0.28174(17) 0.55101(13) 0.89515(9) 0.0161(3) Uani 1 1 d
C8 C 0.27753(16) 0.44195(12) 0.88982(9) 0.0157(3) Uani 1 1 d
C9 C 0.33704(17) 0.39180(13) 0.83264(10) 0.0178(3) Uani 1 1 d
C10 C 0.39612(17) 0.44991(14) 0.78533(9) 0.0177(3) Uani 1 1 d
C11 C 0.20542(19) 0.94855(14) 0.93980(10) 0.0214(3) Uani 1 1 d
C12 C 0.0967(2) 0.96533(18) 0.87671(13) 0.0287(4) Uani 1 1 d
C13 C 0.3097(3) 1.0641(2) 0.99693(16) 0.0444(6) Uani 1 1 d
C14 C 0.1258(3) 0.8832(2) 0.98736(18) 0.0436(6) Uani 1 1 d
C15 C 0.21985(18) 0.38146(13) 0.94597(10) 0.0192(3) Uani 1 1 d
C16 C 0.3465(3) 0.3815(2) 1.00710(14) 0.0395(5) Uani 1 1 d
C17 C 0.1261(2) 0.25875(16) 0.89695(13) 0.0301(4) Uani 1 1 d
C18 C 0.1316(3) 0.43725(16) 0.99009(14) 0.0316(4) Uani 1 1 d
C19 C 0.5463(2) 0.52347(19) 0.65676(12) 0.0300(4) Uani 1 1 d
C20 C 0.6809(2) 0.67452(19) 0.79241(12) 0.0292(4) Uani 1 1 d
C21 C 0.5454(2) 0.6729(2) 0.59779(13) 0.0345(4) Uani 1 1 d
C22 C 0.5575(2) 0.7730(2) 0.65452(13) 0.0318(4) Uani 1 1 d
C23 C 0.6721(2) 0.81547(18) 0.72828(14) 0.0309(4) Uani 1 1 d
C24 C 0.6908(2) 0.29236(16) 0.78427(11) 0.0262(3) Uani 1 1 d
C25 C -0.0360(2) 0.06119(17) 0.68871(11) 0.0267(3) Uani 1 1 d
C26 C -0.1857(2) 0.02882(16) 0.64051(12) 0.0261(3) Uani 1 1 d
C27 C -0.32436(19) 0.06253(17) 0.53550(12) 0.0262(3) Uani 1 1 d
C28 C -0.31595(19) 0.10994(17) 0.46659(13) 0.0274(4) Uani 1 1 d
C29 C -0.2673(2) -0.04164(17) 0.38438(13) 0.0304(4) Uani 1 1 d
C30 C -0.1870(2) -0.06478(19) 0.32328(12) 0.0313(4) Uani 1 1 d
C31 C 0.0154(2) 0.25098(14) 0.38557(11) 0.0227(3) Uani 1 1 d
C32 C 0.0841(2) 0.25721(15) 0.47004(11) 0.0229(3) Uani 1 1 d
C33 C 0.07926(18) 0.31140(15) 0.60667(10) 0.0210(3) Uani 1 1 d
C34 C 0.00508(19) 0.36221(14) 0.66270(10) 0.0211(3) Uani 1 1 d
C35 C -0.03757(19) 0.53342(15) 0.71415(11) 0.0225(3) Uani 1 1 d
C36 C 0.00478(19) 0.35015(15) 0.29268(10) 0.0224(3) Uani 1 1 d
H1 H 0.475(3) 0.899(2) 0.7690(15) 0.025(6) Uiso 1 1 d
H2 H 0.366(3) 1.000(2) 0.8413(17) 0.037(7) Uiso 1 1 d
H4 H 0.237(2) 0.7440(19) 0.9290(14) 0.018(5) Uiso 1 1 d
H7 H 0.249(2) 0.590(2) 0.9345(14) 0.020(5) Uiso 1 1 d
H9 H 0.347(3) 0.322(2) 0.8301(15) 0.028(6) Uiso 1 1 d
H10 H 0.437(2) 0.4177(19) 0.7496(14) 0.018(5) Uiso 1 1 d
H12A H 0.048(3) 1.004(2) 0.9042(17) 0.035(7) Uiso 1 1 d
H12B H 0.140(3) 1.010(2) 0.8439(18) 0.040(7) Uiso 1 1 d
H12C H 0.030(3) 0.890(3) 0.8369(19) 0.050(8) Uiso 1 1 d
H13A H 0.374(3) 1.054(3) 1.036(2) 0.050(9) Uiso 1 1 d
H13B H 0.359(3) 1.109(3) 0.966(2) 0.051(9) Uiso 1 1 d
H13C H 0.263(3) 1.108(3) 1.0260(19) 0.047(8) Uiso 1 1 d
H14A H 0.191(3) 0.877(3) 1.028(2) 0.049(9) Uiso 1 1 d
H14B H 0.057(4) 0.805(3) 0.950(2) 0.058(10) Uiso 1 1 d
H14C H 0.077(3) 0.927(3) 1.018(2) 0.055(9) Uiso 1 1 d
H16A H 0.394(3) 0.459(2) 1.0400(17) 0.033(7) Uiso 1 1 d
H16B H 0.313(4) 0.345(3) 1.046(2) 0.059(10) Uiso 1 1 d
H16C H 0.403(4) 0.342(3) 0.978(2) 0.059(10) Uiso 1 1 d
H17A H 0.176(3) 0.216(2) 0.8689(17) 0.038(7) Uiso 1 1 d
H17B H 0.048(3) 0.254(2) 0.8550(18) 0.038(7) Uiso 1 1 d
H17C H 0.092(3) 0.223(2) 0.9357(18) 0.041(7) Uiso 1 1 d
H18A H 0.051(3) 0.435(2) 0.9514(18) 0.043(8) Uiso 1 1 d
H18B H 0.095(3) 0.394(3) 1.0240(18) 0.043(8) Uiso 1 1 d
H18C H 0.190(3) 0.515(3) 1.0256(19) 0.048(8) Uiso 1 1 d
H21A H 0.635(3) 0.662(2) 0.5922(16) 0.033(7) Uiso 1 1 d
H21B H 0.462(3) 0.631(2) 0.5500(17) 0.040(7) Uiso 1 1 d
H22 H 0.485(3) 0.804(2) 0.6482(16) 0.034(7) Uiso 1 1 d
H23A H 0.683(3) 0.880(2) 0.7764(16) 0.032(7) Uiso 1 1 d
H23B H 0.758(3) 0.806(2) 0.7267(17) 0.040(7) Uiso 1 1 d
H25A H -0.037(3) 0.024(2) 0.7305(16) 0.030(6) Uiso 1 1 d
H25B H 0.005(3) 0.143(2) 0.7159(16) 0.038(7) Uiso 1 1 d
H26A H -0.226(3) -0.052(2) 0.6092(16) 0.029(6) Uiso 1 1 d
H26B H -0.244(3) 0.043(2) 0.6758(16) 0.031(6) Uiso 1 1 d
H27A H -0.367(3) -0.019(2) 0.5135(15) 0.025(6) Uiso 1 1 d
H27B H -0.384(3) 0.094(2) 0.5662(17) 0.039(7) Uiso 1 1 d
H28A H -0.278(3) 0.195(2) 0.4876(16) 0.031(6) Uiso 1 1 d
H28B H -0.416(3) 0.084(2) 0.4308(16) 0.033(7) Uiso 1 1 d
H29A H -0.245(2) -0.075(2) 0.4271(15) 0.023(6) Uiso 1 1 d
H29B H -0.375(3) -0.077(3) 0.3564(19) 0.046(8) Uiso 1 1 d
H30A H -0.200(3) -0.025(2) 0.2826(16) 0.029(6) Uiso 1 1 d
H30B H -0.221(3) -0.150(3) 0.2937(18) 0.045(8) Uiso 1 1 d
H31A H -0.081(3) 0.228(2) 0.3779(15) 0.025(6) Uiso 1 1 d
H31B H 0.040(3) 0.197(2) 0.3479(15) 0.026(6) Uiso 1 1 d
H32A H 0.182(3) 0.292(2) 0.4834(15) 0.026(6) Uiso 1 1 d
H32B H 0.065(3) 0.182(2) 0.4716(16) 0.031(6) Uiso 1 1 d
H33A H 0.060(2) 0.236(2) 0.6038(14) 0.023(6) Uiso 1 1 d
H33B H 0.179(3) 0.350(2) 0.6278(14) 0.022(6) Uiso 1 1 d
H34A H -0.092(2) 0.3272(19) 0.6407(14) 0.020(5) Uiso 1 1 d
H34B H 0.033(3) 0.351(2) 0.7149(16) 0.031(6) Uiso 1 1 d
H35A H -0.132(3) 0.489(2) 0.6913(15) 0.025(6) Uiso 1 1 d
H35B H -0.013(3) 0.537(2) 0.7699(17) 0.037(7) Uiso 1 1 d
H36A H -0.100(2) 0.3102(19) 0.2760(14) 0.020(5) Uiso 1 1 d
H36B H 0.040(3) 0.307(2) 0.2551(16) 0.031(6) Uiso 1 1 d
H3O H 0.217(3) 0.564(2) 0.6567(17) 0.031(7) Uiso 1 1 d
H3P H 0.251(3) 0.590(2) 0.6002(17) 0.027(6) Uiso 1 1 d
H13O H 0.144(3) 0.518(3) 0.4630(19) 0.041(8) Uiso 1 1 d
H13P H 0.112(3) 0.601(2) 0.4894(17) 0.035(7) Uiso 1 1 d

loop_
_atom_site_aniso_label
_atom_site_aniso_U_11
_atom_site_aniso_U_22
_atom_site_aniso_U_33
_atom_site_aniso_U_23
_atom_site_aniso_U_13
_atom_site_aniso_U_12
Mo1 0.01488(6) 0.02094(7) 0.01749(6) 0.00606(5) 0.00815(5) 0.00451(5)
S1 0.02174(18) 0.01614(17) 0.02269(18) 0.00739(14) 0.00810(14) 0.00658(14)
F1 0.0412(7) 0.0255(6) 0.0437(7) 0.0198(5) 0.0111(6) 0.0119(5)
F2 0.0346(7) 0.0554(9) 0.0762(11) 0.0404(8) 0.0327(7) 0.0180(7)
F3 0.0818(12) 0.0485(9) 0.0216(6) 0.0124(6) 0.0066(7) -0.0001(8)
O1 0.0230(7) 0.0716(12) 0.0342(8) 0.0263(8) 0.0080(6) 0.0157(7)
O2 0.0554(11) 0.0480(10) 0.0421(9) 0.0115(8) 0.0283(8) 0.0287(9)
O3 0.0167(5) 0.0336(7) 0.0166(5) 0.0120(5) 0.0043(4) 0.0039(5)
O4 0.0418(8) 0.0196(6) 0.0474(9) 0.0090(6) 0.0216(7) 0.0134(6)
O5 0.0222(6) 0.0320(7) 0.0584(10) 0.0216(7) 0.0140(6) 0.0100(6)
O6 0.0515(9) 0.0260(7) 0.0213(6) 0.0099(5) 0.0041(6) 0.0085(6)
O7 0.0230(6) 0.0188(5) 0.0183(5) 0.0061(4) 0.0060(4) 0.0038(4)
O8 0.0237(6) 0.0206(5) 0.0170(5) 0.0071(4) 0.0066(4) 0.0094(4)
O9 0.0191(5) 0.0180(5) 0.0209(5) 0.0068(4) 0.0083(4) 0.0029(4)
O10 0.0266(6) 0.0263(6) 0.0202(6) 0.0040(5) 0.0031(5) 0.0075(5)
O11 0.0220(6) 0.0249(6) 0.0270(6) 0.0134(5) 0.0041(5) 0.0036(5)
O12 0.0242(6) 0.0251(6) 0.0289(6) 0.0122(5) 0.0071(5) 0.0036(5)
O13 0.0221(6) 0.0233(6) 0.0180(5) 0.0049(5) 0.0018(4) 0.0070(5)
N1 0.0176(6) 0.0165(6) 0.0189(6) 0.0070(5) 0.0081(5) 0.0047(5)
N2 0.0146(5) 0.0166(6) 0.0147(5) 0.0042(4) 0.0042(4) 0.0064(4)
C1 0.0247(8) 0.0182(7) 0.0287(8) 0.0114(6) 0.0137(7) 0.0056(6)
C2 0.0238(7) 0.0157(7) 0.0273(8) 0.0101(6) 0.0098(6) 0.0070(6)
C3 0.0193(7) 0.0157(6) 0.0172(6) 0.0058(5) 0.0048(5) 0.0074(5)
C4 0.0209(7) 0.0166(6) 0.0166(6) 0.0078(5) 0.0073(5) 0.0087(5)
C5 0.0155(6) 0.0141(6) 0.0147(6) 0.0051(5) 0.0048(5) 0.0049(5)
C6 0.0154(6) 0.0151(6) 0.0134(6) 0.0047(5) 0.0040(5) 0.0059(5)
C7 0.0201(7) 0.0149(6) 0.0154(6) 0.0056(5) 0.0067(5) 0.0078(5)
C8 0.0184(6) 0.0136(6) 0.0140(6) 0.0043(5) 0.0032(5) 0.0050(5)
C9 0.0218(7) 0.0148(6) 0.0176(6) 0.0051(5) 0.0049(5) 0.0081(5)
C10 0.0200(7) 0.0187(7) 0.0157(6) 0.0047(5) 0.0060(5) 0.0090(5)
C11 0.0297(8) 0.0206(7) 0.0210(7) 0.0086(6) 0.0101(6) 0.0155(6)
C12 0.0339(9) 0.0296(9) 0.0304(9) 0.0112(7) 0.0096(8) 0.0211(8)
C13 0.0428(13) 0.0366(12) 0.0370(11) -0.0120(9) -0.0007(10) 0.0185(10)
C14 0.0708(17) 0.0502(14) 0.0529(14) 0.0373(12) 0.0467(14) 0.0472(14)
C15 0.0246(7) 0.0158(7) 0.0166(6) 0.0063(5) 0.0058(6) 0.0054(6)
C16 0.0346(11) 0.0550(14) 0.0304(10) 0.0284(10) 0.0031(8) 0.0093(10)
C17 0.0402(11) 0.0163(7) 0.0311(9) 0.0062(7) 0.0158(8) 0.0040(7)
C18 0.0489(12) 0.0198(8) 0.0346(10) 0.0116(7) 0.0276(9) 0.0121(8)
C19 0.0285(9) 0.0385(10) 0.0270(9) 0.0115(8) 0.0139(7) 0.0134(8)
C20 0.0216(8) 0.0451(11) 0.0236(8) 0.0159(8) 0.0100(6) 0.0094(7)
C21 0.0299(9) 0.0540(13) 0.0238(8) 0.0206(9) 0.0134(7) 0.0104(9)
C22 0.0277(9) 0.0453(11) 0.0378(10) 0.0311(9) 0.0186(8) 0.0140(8)
C23 0.0214(8) 0.0312(9) 0.0405(11) 0.0146(8) 0.0150(8) 0.0032(7)
C24 0.0286(8) 0.0253(8) 0.0232(8) 0.0101(6) 0.0077(7) 0.0056(7)
C25 0.0344(9) 0.0257(8) 0.0193(7) 0.0079(6) 0.0067(7) 0.0098(7)
C26 0.0307(9) 0.0249(8) 0.0251(8) 0.0120(7) 0.0106(7) 0.0082(7)
C27 0.0189(7) 0.0286(9) 0.0301(9) 0.0116(7) 0.0075(6) 0.0050(6)
C28 0.0206(8) 0.0297(9) 0.0336(9) 0.0154(7) 0.0060(7) 0.0079(7)
C29 0.0270(9) 0.0268(9) 0.0289(9) 0.0071(7) 0.0061(7) 0.0001(7)
C30 0.0265(9) 0.0342(10) 0.0228(8) 0.0040(7) 0.0023(7) 0.0035(7)
C31 0.0285(8) 0.0178(7) 0.0210(7) 0.0056(6) 0.0095(6) 0.0059(6)
C32 0.0257(8) 0.0234(8) 0.0230(7) 0.0082(6) 0.0093(6) 0.0114(6)
C33 0.0232(7) 0.0211(7) 0.0193(7) 0.0097(6) 0.0040(6) 0.0070(6)
C34 0.0235(7) 0.0202(7) 0.0182(7) 0.0085(6) 0.0059(6) 0.0035(6)
C35 0.0247(8) 0.0259(8) 0.0191(7) 0.0093(6) 0.0114(6) 0.0072(6)
C36 0.0276(8) 0.0228(8) 0.0159(7) 0.0044(6) 0.0089(6) 0.0073(6)

loop_
_atom_type_symbol
_atom_type_description
_atom_type_scat_dispersion_real
_atom_type_scat_dispersion_imag
_atom_type_scat_source
C C 0.0033 0.0016 'International Tables Vol C Tables 4.2.6.8 and 6.1.1.4'
H H 0.0000 0.0000 'International Tables Vol C Tables 4.2.6.8 and 6.1.1.4'
N N 0.0061 0.0033 'International Tables Vol C Tables 4.2.6.8 and 6.1.1.4'
O O 0.0106 0.0060 'International Tables Vol C Tables 4.2.6.8 and 6.1.1.4'
F F 0.0171 0.0103 'International Tables Vol C Tables 4.2.6.8 and 6.1.1.4'
S S 0.1246 0.1234 'International Tables Vol C Tables 4.2.6.8 and 6.1.1.4'
Mo Mo -1.6832 0.6857 'International Tables Vol C Tables 4.2.6.8 and 6.1.1.4'

loop_
_geom_angle_atom_site_label_1
_geom_angle_atom_site_label_2
_geom_angle_atom_site_label_3
_geom_angle
_geom_angle_site_symmetry_1
_geom_angle_site_symmetry_3
C20 Mo1 C19 79.92(9) . .
C20 Mo1 C22 103.75(8) . .
C19 Mo1 C22 102.69(9) . .
C20 Mo1 N2 86.87(6) . .
C19 Mo1 N2 93.40(7) . .
C22 Mo1 N2 161.98(7) . .
C20 Mo1 O3 168.13(7) . .
C19 Mo1 O3 97.30(7) . .
C22 Mo1 O3 88.11(7) . .
N2 Mo1 O3 81.77(5) . .
C20 Mo1 N1 100.60(7) . .
C19 Mo1 N1 165.55(7) . .
C22 Mo1 N1 91.27(7) . .
N2 Mo1 N1 72.26(5) . .
O3 Mo1 N1 79.20(5) . .
C20 Mo1 C23 68.62(8) . .
C19 Mo1 C23 108.06(8) . .
C22 Mo1 C23 37.49(8) . .
N2 Mo1 C23 143.17(7) . .
O3 Mo1 C23 122.99(7) . .
N1 Mo1 C23 85.29(7) . .
C20 Mo1 C21 107.48(8) . .
C19 Mo1 C21 68.82(9) . .
C22 Mo1 C21 35.66(9) . .
N2 Mo1 C21 153.98(7) . .
O3 Mo1 C21 81.89(6) . .
N1 Mo1 C21 123.90(7) . .
C23 Mo1 C21 62.69(8) . .
O6 S1 O4 115.51(10) . .
O6 S1 O5 115.33(11) . .
O4 S1 O5 114.49(10) . .
O6 S1 C24 102.94(9) . .
O4 S1 C24 102.89(9) . .
O5 S1 C24 103.10(9) . .
Mo1 O3 H3O 123(2) . .
Mo1 O3 H3P 130(2) . .
H3O O3 H3P 105(3) . .
C36 O7 C31 110.64(13) . .
C33 O8 C32 110.93(13) . .
C35 O9 C34 113.82(13) . .
C25 O10 C30 111.74(14) . 2_556
C27 O11 C26 111.83(14) . .
C28 O12 C29 114.08(15) . .
H13O O13 H13P 106(3) . .
C1 N1 C5 116.92(14) . .
C1 N1 Mo1 125.37(11) . .
C5 N1 Mo1 117.35(10) . .
C6 N2 C10 117.38(13) . .
C6 N2 Mo1 119.47(10) . .
C10 N2 Mo1 123.10(10) . .
N1 C1 C2 123.52(15) . .
N1 C1 H1 117.2(15) . .
C2 C1 H1 119.3(15) . .
C1 C2 C3 120.14(15) . .
C1 C2 H2 118.4(17) . .
C3 C2 H2 121.5(17) . .
C2 C3 C4 116.41(14) . .
C2 C3 C11 120.38(14) . .
C4 C3 C11 123.19(14) . .
C5 C4 C3 120.43(14) . .
C5 C4 H4 118.4(14) . .
C3 C4 H4 121.2(14) . .
N1 C5 C4 122.53(14) . .
N1 C5 C6 115.44(13) . .
C4 C5 C6 122.00(13) . .
N2 C6 C7 122.05(14) . .
N2 C6 C5 115.31(13) . .
C7 C6 C5 122.64(13) . .
C6 C7 C8 120.69(14) . .
C6 C7 H7 119.3(15) . .
C8 C7 H7 119.9(15) . .
C7 C8 C9 116.47(14) . .
C7 C8 C15 122.77(14) . .
C9 C8 C15 120.66(14) . .
C10 C9 C8 120.18(14) . .
C10 C9 H9 118.6(16) . .
C8 C9 H9 120.9(16) . .
N2 C10 C9 123.23(14) . .
N2 C10 H10 117.2(14) . .
C9 C10 H10 119.6(14) . .
C3 C11 C14 112.15(14) . .
C3 C11 C13 109.39(16) . .
C14 C11 C13 110.8(2) . .
C3 C11 C12 107.61(14) . .
C14 C11 C12 107.60(18) . .
C13 C11 C12 109.23(17) . .
C11 C12 H12A 108.3(17) . .
C11 C12 H12B 113.0(17) . .
H12A C12 H12B 108(2) . .
C11 C12 H12C 110.5(18) . .
H12A C12 H12C 110(3) . .
H12B C12 H12C 107(2) . .
C11 C13 H13A 109(2) . .
C11 C13 H13B 111.2(19) . .
H13A C13 H13B 111(3) . .
C11 C13 H13C 111.6(19) . .
H13A C13 H13C 107(3) . .
H13B C13 H13C 107(3) . .
C11 C14 H14A 108(2) . .
C11 C14 H14B 111.4(19) . .
H14A C14 H14B 111(3) . .
C11 C14 H14C 110.7(19) . .
H14A C14 H14C 104(3) . .
H14B C14 H14C 111(3) . .
C8 C15 C18 112.36(14) . .
C8 C15 C17 110.30(14) . .
C18 C15 C17 107.57(16) . .
C8 C15 C16 107.05(15) . .
C18 C15 C16 110.96(18) . .
C17 C15 C16 108.57(17) . .
C15 C16 H16A 104.6(16) . .
C15 C16 H16B 109(2) . .
H16A C16 H16B 103(3) . .
C15 C16 H16C 111(2) . .
H16A C16 H16C 117(3) . .
H16B C16 H16C 112(3) . .
C15 C17 H17A 113.0(17) . .
C15 C17 H17B 112.1(17) . .
H17A C17 H17B 106(2) . .
C15 C17 H17C 107.2(17) . .
H17A C17 H17C 108(2) . .
H17B C17 H17C 110(2) . .
C15 C18 H18A 110.2(18) . .
C15 C18 H18B 108.9(17) . .
H18A C18 H18B 106(2) . .
C15 C18 H18C 110.4(19) . .
H18A C18 H18C 112(3) . .
H18B C18 H18C 109(2) . .
O2 C19 Mo1 177.5(2) . .
O1 C20 Mo1 177.1(2) . .
C22 C21 Mo1 66.77(11) . .
C22 C21 H21A 116.5(16) . .
Mo1 C21 H21A 111.0(15) . .
C22 C21 H21B 121.7(17) . .
Mo1 C21 H21B 112.6(17) . .
H21A C21 H21B 117(2) . .
C21 C22 C23 116.2(2) . .
C21 C22 Mo1 77.57(12) . .
C23 C22 Mo1 75.49(11) . .
C21 C22 H22 120.5(17) . .
C23 C22 H22 122.5(17) . .
Mo1 C22 H22 107.8(17) . .
C22 C23 Mo1 67.03(10) . .
C22 C23 H23A 123.3(15) . .
Mo1 C23 H23A 112.9(16) . .
C22 C23 H23B 120.4(18) . .
Mo1 C23 H23B 112.3(18) . .
H23A C23 H23B 112(2) . .
F3 C24 F2 107.14(18) . .
F3 C24 F1 107.27(17) . .
F2 C24 F1 107.02(16) . .
F3 C24 S1 111.80(14) . .
F2 C24 S1 111.39(14) . .
F1 C24 S1 111.93(13) . .
O10 C25 C26 109.27(15) . .
O10 C25 H25A 112.4(15) . .
C26 C25 H25A 107.4(15) . .
O10 C25 H25B 108.9(16) . .
C26 C25 H25B 110.2(16) . .
H25A C25 H25B 109(2) . .
O11 C26 C25 108.16(15) . .
O11 C26 H26A 109.9(15) . .
C25 C26 H26A 110.6(15) . .
O11 C26 H26B 110.2(15) . .
C25 C26 H26B 111.4(15) . .
H26A C26 H26B 106(2) . .
O11 C27 C28 109.56(15) . .
O11 C27 H27A 109.3(14) . .
C28 C27 H27A 109.5(15) . .
O11 C27 H27B 110.8(16) . .
C28 C27 H27B 107.8(16) . .
H27A C27 H27B 110(2) . .
O12 C28 C27 114.89(16) . .
O12 C28 H28A 106.0(15) . .
C27 C28 H28A 111.1(15) . .
O12 C28 H28B 109.7(15) . .
C27 C28 H28B 106.4(15) . .
H28A C28 H28B 109(2) . .
O12 C29 C30 108.68(16) . .
O12 C29 H29A 110.7(14) . .
C30 C29 H29A 109.3(14) . .
O12 C29 H29B 109.1(17) . .
C30 C29 H29B 110.6(17) . .
H29A C29 H29B 108(2) . .
O10 C30 C29 109.34(16) 2_556 .
O10 C30 H30A 109.6(15) 2_556 .
C29 C30 H30A 111.1(15) . .
O10 C30 H30B 107.6(17) 2_556 .
C29 C30 H30B 109.4(17) . .
H30A C30 H30B 110(2) . .
O7 C31 C32 111.07(14) . .
O7 C31 H31A 109.0(15) . .
C32 C31 H31A 108.5(15) . .
O7 C31 H31B 109.9(15) . .
C32 C31 H31B 107.2(15) . .
H31A C31 H31B 111(2) . .
O8 C32 C31 110.15(14) . .
O8 C32 H32A 109.6(15) . .
C31 C32 H32A 110.8(15) . .
O8 C32 H32B 110.4(16) . .
C31 C32 H32B 108.5(16) . .
H32A C32 H32B 107(2) . .
O8 C33 C34 109.32(14) . .
O8 C33 H33A 110.4(15) . .
C34 C33 H33A 108.3(15) . .
O8 C33 H33B 110.3(14) . .
C34 C33 H33B 110.4(14) . .
H33A C33 H33B 108(2) . .
O9 C34 C33 108.92(13) . .
O9 C34 H34A 109.5(14) . .
C33 C34 H34A 110.4(14) . .
O9 C34 H34B 110.2(16) . .
C33 C34 H34B 108.6(15) . .
H34A C34 H34B 109(2) . .
O9 C35 C36 108.18(13) . 2_566
O9 C35 H35A 108.7(15) . .
C36 C35 H35A 113.0(15) 2_566 .
O9 C35 H35B 108.4(17) . .
C36 C35 H35B 111.1(17) 2_566 .
H35A C35 H35B 107(2) . .
O7 C36 C35 109.57(14) . 2_566
O7 C36 H36A 110.0(13) . .
C35 C36 H36A 109.7(13) 2_566 .
O7 C36 H36B 112.2(16) . .
C35 C36 H36B 109.1(16) 2_566 .
H36A C36 H36B 106(2) . .

loop_
_geom_bond_atom_site_label_1
_geom_bond_atom_site_label_2
_geom_bond_distance
_geom_bond_site_symmetry_2
Mo1 C20 1.9571(19) .
Mo1 C19 1.971(2) .
Mo1 C22 2.1900(19) .
Mo1 N2 2.2096(13) .
Mo1 O3 2.2196(13) .
Mo1 N1 2.2700(14) .
Mo1 C23 2.3028(19) .
Mo1 C21 2.3275(19) .
S1 O6 1.4380(15) .
S1 O4 1.4395(15) .
S1 O5 1.4440(15) .
S1 C24 1.8296(19) .
F1 C24 1.336(2) .
F2 C24 1.333(2) .
F3 C24 1.332(2) .
O1 C20 1.163(2) .
O2 C19 1.156(3) .
O3 H3O 0.78(3) .
O3 H3P 0.76(3) .
O7 C36 1.425(2) .
O7 C31 1.432(2) .
O8 C33 1.427(2) .
O8 C32 1.430(2) .
O9 C35 1.428(2) .
O9 C34 1.433(2) .
O10 C25 1.418(2) .
O10 C30 1.420(2) 2_556
O11 C27 1.413(2) .
O11 C26 1.421(2) .
O12 C28 1.420(2) .
O12 C29 1.425(2) .
O13 H13O 0.77(3) .
O13 H13P 0.77(3) .
N1 C1 1.349(2) .
N1 C5 1.3510(19) .
N2 C6 1.3540(19) .
N2 C10 1.354(2) .
C1 C2 1.382(2) .
C1 H1 0.92(3) .
C2 C3 1.396(2) .
C2 H2 0.93(3) .
C3 C4 1.396(2) .
C3 C11 1.523(2) .
C4 C5 1.395(2) .
C4 H4 0.94(2) .
C5 C6 1.481(2) .
C6 C7 1.396(2) .
C7 C8 1.397(2) .
C7 H7 0.93(2) .
C8 C9 1.401(2) .
C8 C15 1.525(2) .
C9 C10 1.380(2) .
C9 H9 0.94(3) .
C10 H10 0.91(2) .
C11 C14 1.531(3) .
C11 C13 1.534(3) .
C11 C12 1.538(3) .
C12 H12A 0.93(3) .
C12 H12B 1.00(3) .
C12 H12C 1.01(3) .
C13 H13A 0.94(3) .
C13 H13B 1.01(3) .
C13 H13C 0.97(3) .
C14 H14A 0.92(3) .
C14 H14B 1.02(4) .
C14 H14C 1.00(3) .
C15 C18 1.530(3) .
C15 C17 1.536(2) .
C15 C16 1.538(3) .
C16 H16A 0.96(3) .
C16 H16B 0.99(4) .
C16 H16C 1.02(4) .
C17 H17A 0.97(3) .
C17 H17B 0.97(3) .
C17 H17C 0.98(3) .
C18 H18A 0.96(3) .
C18 H18B 0.98(3) .
C18 H18C 0.99(3) .
C21 C22 1.389(3) .
C21 H21A 1.00(3) .
C21 H21B 0.99(3) .
C22 C23 1.448(3) .
C22 H22 0.95(3) .
C23 H23A 1.00(3) .
C23 H23B 0.93(3) .
C25 C26 1.502(3) .
C25 H25A 0.99(3) .
C25 H25B 0.98(3) .
C26 H26A 0.99(3) .
C26 H26B 0.97(3) .
C27 C28 1.509(3) .
C27 H27A 0.97(2) .
C27 H27B 1.00(3) .
C28 H28A 1.01(3) .
C28 H28B 1.01(3) .
C29 C30 1.505(3) .
C29 H29A 0.99(2) .
C29 H29B 1.04(3) .
C30 O10 1.420(2) 2_556
C30 H30A 1.00(3) .
C30 H30B 1.03(3) .
C31 C32 1.502(3) .
C31 H31A 0.93(3) .
C31 H31B 0.97(2) .
C32 H32A 0.94(3) .
C32 H32B 0.96(3) .
C33 C34 1.503(3) .
C33 H33A 0.93(2) .
C33 H33B 0.96(2) .
C34 H34A 0.94(2) .
C34 H34B 0.97(3) .
C35 C36 1.508(3) 2_566
C35 H35A 0.93(3) .
C35 H35B 0.96(3) .
C36 C35 1.508(2) 2_566
C36 H36A 1.01(2) .
C36 H36B 0.95(3) .
